data_7718680
loop_
_publ_author_name
'Gavrikov, Andrey V.'
'Ilyukhin, Andrey B.'
'Buzoverov, Mikhail E.'
'Babeshkin, Konstantin A.'
'Timokhina, Elena N.'
'Breslavskaya, Natalia N.'
'Vasilyev, Pavel N.'
'Efimov, Nikolay N.'

_publ_section_title
;
 Interactions between well-isolated Dy<sup>3+</sup> ions considerably
 contribute to the demagnetization of a mononuclear
 acetylacetonate-pyrazinate complex.
;
_journal_issue 24
_journal_name_full 'Dalton transactions (Cambridge, England : 2003)'
_journal_page_first 9615
_journal_page_last 9630
_journal_paper_doi 10.1039/d5dt00749f
_journal_volume 54
_journal_year 2025
_chemical_formula_moiety 'C27 H25 N4 O6 Tm'
_chemical_formula_sum 'C27 H25 N4 O6 Tm'
_chemical_formula_weight 670.44
_space_group_IT_number 14
_space_group_name_Hall '-P 2yn'
_space_group_name_H-M_alt 'P 1 21/n 1'
_symmetry_cell_setting monoclinic
_symmetry_Int_Tables_number 14
_symmetry_space_group_name_Hall '-P 2yn'
_symmetry_space_group_name_H-M 'P 1 21/n 1'
_atom_sites_solution_hydrogens geom
_audit_conform_dict_location ftp://ftp.iucr.org/pub/cif_core.dic
_audit_conform_dict_name cif_core.dic
_audit_conform_dict_version 2.4.3
_audit_creation_date 2021-02-06T19:48:31-00:00
_audit_creation_method 'WinGX routine CIF_UPDATE'
_audit_update_record
;
2024-06-25 deposited with the CCDC.	2025-05-09 downloaded from the CCDC.
;
_cell_angle_alpha 90
_cell_angle_beta 102.2770(10)
_cell_angle_gamma 90
_cell_formula_units_Z 4
_cell_length_a 12.8785(6)
_cell_length_b 14.8515(6)
_cell_length_c 13.6469(6)
_cell_measurement_reflns_used 9745
_cell_measurement_temperature 120(2)
_cell_measurement_theta_max 33.98
_cell_measurement_theta_min 2.81
_cell_volume 2550.48(19)
_computing_cell_refinement 'Bruker SAINT'
_computing_data_collection 'Bruker APEX3'
_computing_data_reduction 'Bruker SAINT'
_computing_molecular_graphics 'Bruker SHELXTL'
_computing_publication_material 'Bruker SHELXTL'
_computing_structure_refinement 'SHELXL-2018/3 (Sheldrick, 2018)'
_computing_structure_solution 'SHELXS-2018 (Sheldrick, 2015)'
_diffrn_ambient_temperature 120(2)
_diffrn_measured_fraction_theta_full 0.997
_diffrn_measured_fraction_theta_max 0.9
_diffrn_measurement_device_type 'Bruker AXS D8 VENTURE PHOTON III C14 IuS 3.0'
_diffrn_measurement_method '\w scans'
_diffrn_radiation_monochromator graphite
_diffrn_radiation_type MoK\a
_diffrn_radiation_wavelength 0.71073
_diffrn_reflns_av_R_equivalents 0.0305
_diffrn_reflns_av_unetI/netI 0.025
_diffrn_reflns_Laue_measured_fraction_full 0.997
_diffrn_reflns_Laue_measured_fraction_max 0.9
_diffrn_reflns_limit_h_max 18
_diffrn_reflns_limit_h_min -19
_diffrn_reflns_limit_k_max 21
_diffrn_reflns_limit_k_min -22
_diffrn_reflns_limit_l_max 19
_diffrn_reflns_limit_l_min -20
_diffrn_reflns_number 46111
_diffrn_reflns_point_group_measured_fraction_full 0.997
_diffrn_reflns_point_group_measured_fraction_max 0.9
_diffrn_reflns_theta_full 25.242
_diffrn_reflns_theta_max 34.36
_diffrn_reflns_theta_min 2.053
_diffrn_standards_number 0
_exptl_absorpt_coefficient_mu 3.529
_exptl_absorpt_correction_T_max 0.7468
_exptl_absorpt_correction_T_min 0.5185
_exptl_absorpt_correction_type multi-scan
_exptl_absorpt_process_details
;
 SADABS 2016/2: Krause, L., Herbst-Irmer, R., Sheldrick G.M. & Stalke D.,
 J. Appl. Cryst. 48 (2015) 3-10
;
_exptl_crystal_colour colourless
_exptl_crystal_density_diffrn 1.746
_exptl_crystal_description block
_exptl_crystal_F_000 1328
_exptl_crystal_preparation 'Magnetic properties'
_exptl_crystal_size_max 0.2
_exptl_crystal_size_mid 0.2
_exptl_crystal_size_min 0.12
_refine_diff_density_max 0.612
_refine_diff_density_min -0.752
_refine_diff_density_rms 0.086
_refine_ls_extinction_method none
_refine_ls_goodness_of_fit_ref 1.026
_refine_ls_hydrogen_treatment constr
_refine_ls_matrix_type full
_refine_ls_number_parameters 348
_refine_ls_number_reflns 9636
_refine_ls_number_restraints 0
_refine_ls_restrained_S_all 1.026
_refine_ls_R_factor_all 0.0265
_refine_ls_R_factor_gt 0.0199
_refine_ls_shift/su_max 0.003
_refine_ls_shift/su_mean 0
_refine_ls_structure_factor_coef Fsqd
_refine_ls_weighting_details 'w=1/[\s^2^(Fo^2^)+(0.0200P)^2^+1.0000P] where P=(Fo^2^+2Fc^2^)/3'
_refine_ls_weighting_scheme calc
_refine_ls_wR_factor_gt 0.0444
_refine_ls_wR_factor_ref 0.0465
_reflns_Friedel_coverage 0
_reflns_number_gt 8389
_reflns_number_total 9636
_reflns_threshold_expression 'I > 2\s(I)'
_cod_data_source_file d5dt00749f2.cif
_cod_data_source_block 4
_cod_depositor_comments 'Adding full bibliography for 7718676--7718680.cif.'
_cod_original_sg_symbol_H-M 'P 21/n'
_cod_database_code 7718680
_shelx_estimated_absorpt_t_min 0.539
_shelx_estimated_absorpt_t_max 0.677

loop_
_symmetry_equiv_pos_as_xyz
'x, y, z'
'-x+1/2, y+1/2, -z+1/2'
'-x, -y, -z'
'x-1/2, -y-1/2, z-1/2'

loop_
_atom_site_label
_atom_site_type_symbol
_atom_site_fract_x
_atom_site_fract_y
_atom_site_fract_z
_atom_site_U_iso_or_equiv
_atom_site_adp_type
_atom_site_occupancy
_atom_site_site_symmetry_order
_atom_site_calc_flag
_atom_site_refinement_flags_posn
_atom_site_refinement_flags_adp
_atom_site_refinement_flags_occupancy
_atom_site_disorder_assembly
_atom_site_disorder_group
Tm1 Tm 0.11511(2) 0.26615(2) 0.41657(2) 0.01566(2) Uani 1 1 d . . . . .
O1 O 0.22804(9) 0.14860(8) 0.41615(8) 0.0230(2) Uani 1 1 d . . . . .
O2 O 0.35216(15) 0.08057(11) 0.35087(15) 0.0575(5) Uani 1 1 d . . . . .
O3 O 0.16455(9) 0.22219(7) 0.58179(8) 0.0193(2) Uani 1 1 d . . . . .
O4 O 0.19026(9) 0.38965(7) 0.49980(8) 0.0217(2) Uani 1 1 d . . . . .
O5 O 0.07379(10) 0.21036(8) 0.25426(8) 0.0249(2) Uani 1 1 d . . . . .
O6 O 0.03446(9) 0.38081(8) 0.32034(8) 0.0239(2) Uani 1 1 d . . . . .
N1 N 0.27500(12) 0.30731(10) 0.34921(10) 0.0250(3) Uani 1 1 d . . . . .
N2 N 0.46926(15) 0.33621(13) 0.29587(14) 0.0431(4) Uani 1 1 d . . . . .
N3 N -0.03559(10) 0.30459(8) 0.49937(9) 0.0186(2) Uani 1 1 d . . . . .
N4 N -0.01562(10) 0.14328(8) 0.41550(9) 0.0167(2) Uani 1 1 d . . . . .
C1 C 0.34146(14) 0.23910(12) 0.34485(13) 0.0255(3) Uani 1 1 d . . . . .
C2 C 0.43873(17) 0.25434(14) 0.31750(16) 0.0359(4) Uani 1 1 d . . . . .
H2A H 0.484376 0.204676 0.314287 0.043 Uiso 1 1 calc R U . . .
C3 C 0.40172(19) 0.40280(14) 0.29965(16) 0.0416(5) Uani 1 1 d . . . . .
H3A H 0.420766 0.462108 0.284192 0.05 Uiso 1 1 calc R U . . .
C4 C 0.30404(17) 0.38920(13) 0.32536(15) 0.0342(4) Uani 1 1 d . . . . .
H4A H 0.257553 0.438775 0.325931 0.041 Uiso 1 1 calc R U . . .
C5 C 0.30569(14) 0.14705(12) 0.37254(13) 0.0276(3) Uani 1 1 d . . . . .
C6 C 0.22880(15) 0.20313(13) 0.75570(12) 0.0296(4) Uani 1 1 d . . . . .
H6A H 0.276994 0.234702 0.810104 0.044 Uiso 1 1 calc R U . . .
H6B H 0.260316 0.145377 0.742997 0.044 Uiso 1 1 calc R U . . .
H6C H 0.160718 0.192445 0.774907 0.044 Uiso 1 1 calc R U . . .
C7 C 0.21090(13) 0.25985(11) 0.66198(12) 0.0199(3) Uani 1 1 d . . . . .
C8 C 0.24749(13) 0.34904(11) 0.66978(12) 0.0238(3) Uani 1 1 d . . . . .
H8A H 0.280646 0.370678 0.734372 0.029 Uiso 1 1 calc R U . . .
C9 C 0.23840(12) 0.40781(10) 0.58917(11) 0.0205(3) Uani 1 1 d . . . . .
C10 C 0.28787(16) 0.50003(12) 0.60531(14) 0.0337(4) Uani 1 1 d . . . . .
H10A H 0.33659 0.502283 0.671055 0.051 Uiso 1 1 calc R U . . .
H10B H 0.231954 0.545283 0.602601 0.051 Uiso 1 1 calc R U . . .
H10C H 0.327253 0.512495 0.552759 0.051 Uiso 1 1 calc R U . . .
C11 C -0.00117(15) 0.17155(14) 0.08638(13) 0.0336(4) Uani 1 1 d . . . . .
H11A H -0.072614 0.180145 0.045038 0.05 Uiso 1 1 calc R U . . .
H11B H 0.005759 0.109924 0.112619 0.05 Uiso 1 1 calc R U . . .
H11C H 0.051738 0.18184 0.0455 0.05 Uiso 1 1 calc R U . . .
C12 C 0.01680(13) 0.23768(12) 0.17295(12) 0.0234(3) Uani 1 1 d . . . . .
C13 C -0.02811(14) 0.32339(13) 0.15693(13) 0.0288(3) Uani 1 1 d . . . . .
H13A H -0.069557 0.336918 0.092325 0.035 Uiso 1 1 calc R U . . .
C14 C -0.01570(12) 0.39034(11) 0.23021(12) 0.0230(3) Uani 1 1 d . . . . .
C15 C -0.06362(14) 0.48155(12) 0.20223(14) 0.0316(4) Uani 1 1 d . . . . .
H15A H -0.112497 0.478055 0.136648 0.047 Uiso 1 1 calc R U . . .
H15B H -0.007008 0.524842 0.199011 0.047 Uiso 1 1 calc R U . . .
H15C H -0.102573 0.501203 0.252803 0.047 Uiso 1 1 calc R U . . .
C16 C -0.04368(13) 0.38367(11) 0.54300(12) 0.0236(3) Uani 1 1 d . . . . .
H16A H 0.005547 0.429677 0.5362 0.028 Uiso 1 1 calc R U . . .
C17 C -0.12080(13) 0.40260(12) 0.59829(13) 0.0270(3) Uani 1 1 d . . . . .
H17A H -0.123124 0.459941 0.628591 0.032 Uiso 1 1 calc R U . . .
C18 C -0.19285(13) 0.33740(11) 0.60815(12) 0.0256(3) Uani 1 1 d . . . . .
H18A H -0.246403 0.349299 0.644732 0.031 Uiso 1 1 calc R U . . .
C19 C -0.18709(13) 0.25240(11) 0.56364(12) 0.0212(3) Uani 1 1 d . . . . .
C20 C -0.25726(13) 0.17909(11) 0.57279(12) 0.0248(3) Uani 1 1 d . . . . .
H20A H -0.311853 0.187873 0.608947 0.03 Uiso 1 1 calc R U . . .
C21 C -0.24720(12) 0.09792(11) 0.53103(12) 0.0231(3) Uani 1 1 d . . . . .
H21A H -0.294044 0.05033 0.538903 0.028 Uiso 1 1 calc R U . . .
C22 C -0.16630(11) 0.08300(10) 0.47485(11) 0.0183(3) Uani 1 1 d . . . . .
C23 C -0.15217(12) -0.00050(10) 0.43018(11) 0.0195(3) Uani 1 1 d . . . . .
H23A H -0.197511 -0.049874 0.435578 0.023 Uiso 1 1 calc R U . . .
C24 C -0.07196(12) -0.00939(10) 0.37877(11) 0.0190(3) Uani 1 1 d . . . . .
H24A H -0.061987 -0.064656 0.346952 0.023 Uiso 1 1 calc R U . . .
C25 C -0.00504(12) 0.06400(10) 0.37384(11) 0.0194(3) Uani 1 1 d . . . . .
H25A H 0.050805 0.056669 0.338882 0.023 Uiso 1 1 calc R U . . .
C26 C -0.09572(11) 0.15305(9) 0.46507(10) 0.0157(2) Uani 1 1 d . . . . .
C27 C -0.10611(12) 0.23910(10) 0.51056(11) 0.0170(3) Uani 1 1 d . . . . .

loop_
_atom_site_aniso_label
_atom_site_aniso_U_11
_atom_site_aniso_U_22
_atom_site_aniso_U_33
_atom_site_aniso_U_23
_atom_site_aniso_U_13
_atom_site_aniso_U_12
Tm1 0.01877(3) 0.01441(3) 0.01317(3) 0.00029(2) 0.00195(2) -0.00191(2)
O1 0.0247(5) 0.0232(6) 0.0231(5) 0.0025(4) 0.0093(4) 0.0021(4)
O2 0.0695(12) 0.0321(8) 0.0900(13) 0.0104(8) 0.0601(11) 0.0145(8)
O3 0.0227(5) 0.0186(5) 0.0154(5) 0.0002(4) 0.0010(4) -0.0011(4)
O4 0.0274(6) 0.0185(5) 0.0171(5) -0.0009(4) 0.0003(4) -0.0041(4)
O5 0.0317(6) 0.0257(6) 0.0162(5) -0.0007(4) 0.0024(4) -0.0019(5)
O6 0.0302(6) 0.0201(5) 0.0194(5) 0.0028(4) 0.0006(4) -0.0007(4)
N1 0.0313(7) 0.0237(7) 0.0226(6) -0.0022(5) 0.0112(5) -0.0079(5)
N2 0.0454(10) 0.0476(11) 0.0439(10) -0.0092(8) 0.0269(8) -0.0191(8)
N3 0.0212(6) 0.0139(6) 0.0192(6) 0.0005(4) 0.0010(4) 0.0008(4)
N4 0.0196(6) 0.0157(5) 0.0140(5) -0.0007(4) 0.0018(4) -0.0008(4)
C1 0.0277(8) 0.0278(8) 0.0233(8) -0.0039(6) 0.0104(6) -0.0057(6)
C2 0.0333(10) 0.0427(11) 0.0372(11) -0.0077(8) 0.0195(8) -0.0074(8)
C3 0.0573(13) 0.0342(10) 0.0412(11) -0.0050(8) 0.0286(10) -0.0205(9)
C4 0.0485(11) 0.0244(9) 0.0347(10) -0.0005(7) 0.0201(8) -0.0090(8)
C5 0.0307(9) 0.0268(8) 0.0279(8) 0.0024(6) 0.0120(7) 0.0009(6)
C6 0.0365(9) 0.0327(9) 0.0167(7) 0.0055(6) -0.0007(6) -0.0079(7)
C7 0.0195(7) 0.0229(7) 0.0166(7) 0.0014(5) 0.0026(5) -0.0009(5)
C8 0.0296(8) 0.0230(8) 0.0167(7) -0.0026(5) -0.0002(6) -0.0038(6)
C9 0.0211(7) 0.0183(7) 0.0206(7) -0.0030(5) 0.0009(5) -0.0009(5)
C10 0.0463(11) 0.0201(8) 0.0274(9) -0.0014(6) -0.0087(7) -0.0073(7)
C11 0.0365(10) 0.0428(11) 0.0199(8) -0.0075(7) 0.0023(7) -0.0048(8)
C12 0.0225(7) 0.0324(8) 0.0156(7) -0.0020(6) 0.0048(5) -0.0074(6)
C13 0.0257(8) 0.0378(10) 0.0201(7) 0.0027(6) -0.0014(6) -0.0003(7)
C14 0.0164(7) 0.0271(8) 0.0255(8) 0.0068(6) 0.0039(5) -0.0033(6)
C15 0.0253(8) 0.0304(9) 0.0362(10) 0.0109(7) -0.0005(7) 0.0020(7)
C16 0.0249(7) 0.0150(7) 0.0290(8) -0.0016(6) 0.0015(6) 0.0009(5)
C17 0.0303(9) 0.0195(8) 0.0295(8) -0.0051(6) 0.0025(6) 0.0068(6)
C18 0.0264(8) 0.0248(8) 0.0251(8) -0.0030(6) 0.0045(6) 0.0074(6)
C19 0.0212(7) 0.0218(7) 0.0203(7) -0.0001(5) 0.0036(5) 0.0042(5)
C20 0.0208(7) 0.0285(8) 0.0269(8) 0.0003(6) 0.0093(6) 0.0010(6)
C21 0.0202(7) 0.0243(8) 0.0252(8) 0.0015(6) 0.0057(6) -0.0023(6)
C22 0.0178(6) 0.0182(7) 0.0175(6) 0.0020(5) 0.0007(5) -0.0006(5)
C23 0.0195(7) 0.0171(6) 0.0189(7) 0.0012(5) -0.0022(5) -0.0020(5)
C24 0.0227(7) 0.0149(6) 0.0170(6) -0.0025(5) -0.0008(5) -0.0005(5)
C25 0.0219(7) 0.0184(7) 0.0171(6) -0.0029(5) 0.0024(5) -0.0010(5)
C26 0.0170(6) 0.0146(6) 0.0138(6) 0.0005(4) -0.0003(4) 0.0008(5)
C27 0.0178(6) 0.0158(6) 0.0162(6) 0.0005(5) 0.0009(5) 0.0022(5)

loop_
_atom_type_symbol
_atom_type_description
_atom_type_scat_dispersion_real
_atom_type_scat_dispersion_imag
_atom_type_scat_source
C C 0.0033 0.0016 'International Tables Vol C Tables 4.2.6.8 and 6.1.1.4'
H H 0 0 'International Tables Vol C Tables 4.2.6.8 and 6.1.1.4'
N N 0.0061 0.0033 'International Tables Vol C Tables 4.2.6.8 and 6.1.1.4'
O O 0.0106 0.006 'International Tables Vol C Tables 4.2.6.8 and 6.1.1.4'
Tm Tm -0.3139 5.2483 'International Tables Vol C Tables 4.2.6.8 and 6.1.1.4'

loop_
_geom_angle_atom_site_label_1
_geom_angle_atom_site_label_2
_geom_angle_atom_site_label_3
_geom_angle
_geom_angle_site_symmetry_1
_geom_angle_site_symmetry_3
_geom_angle_publ_flag
O6 Tm1 O4 77.06(4) . . ?
O6 Tm1 O1 142.31(4) . . ?
O4 Tm1 O1 114.71(4) . . ?
O6 Tm1 O3 141.12(4) . . ?
O4 Tm1 O3 74.85(4) . . ?
O1 Tm1 O3 74.98(4) . . ?
O6 Tm1 O5 74.38(4) . . ?
O4 Tm1 O5 139.10(4) . . ?
O1 Tm1 O5 74.94(4) . . ?
O3 Tm1 O5 142.52(4) . . ?
O6 Tm1 N4 108.84(4) . . ?
O4 Tm1 N4 144.71(4) . . ?
O1 Tm1 N4 82.46(4) . . ?
O3 Tm1 N4 80.98(4) . . ?
O5 Tm1 N4 73.37(4) . . ?
O6 Tm1 N1 85.13(5) . . ?
O4 Tm1 N1 71.88(4) . . ?
O1 Tm1 N1 67.04(4) . . ?
O3 Tm1 N1 110.55(4) . . ?
O5 Tm1 N1 77.06(4) . . ?
N4 Tm1 N1 141.99(4) . . ?
O6 Tm1 N3 77.69(4) . . ?
O4 Tm1 N3 83.04(4) . . ?
O1 Tm1 N3 137.06(4) . . ?
O3 Tm1 N3 72.73(4) . . ?
O5 Tm1 N3 117.97(4) . . ?
N4 Tm1 N3 65.25(4) . . ?
N1 Tm1 N3 152.25(5) . . ?
C5 O1 Tm1 125.73(11) . . ?
C7 O3 Tm1 134.86(10) . . ?
C9 O4 Tm1 136.15(10) . . ?
C12 O5 Tm1 134.31(11) . . ?
C14 O6 Tm1 136.22(11) . . ?
C4 N1 C1 117.74(16) . . ?
C4 N1 Tm1 127.45(13) . . ?
C1 N1 Tm1 114.59(11) . . ?
C3 N2 C2 116.49(17) . . ?
C16 N3 C27 117.57(14) . . ?
C16 N3 Tm1 122.94(11) . . ?
C27 N3 Tm1 119.08(10) . . ?
C25 N4 C26 117.83(13) . . ?
C25 N4 Tm1 121.58(10) . . ?
C26 N4 Tm1 120.37(9) . . ?
N1 C1 C2 120.50(17) . . ?
N1 C1 C5 116.19(15) . . ?
C2 C1 C5 123.30(17) . . ?
N2 C2 C1 122.0(2) . . ?
N2 C2 H2A 119 . . ?
C1 C2 H2A 119 . . ?
N2 C3 C4 122.54(18) . . ?
N2 C3 H3A 118.7 . . ?
C4 C3 H3A 118.7 . . ?
N1 C4 C3 120.66(19) . . ?
N1 C4 H4A 119.7 . . ?
C3 C4 H4A 119.7 . . ?
O2 C5 O1 127.12(17) . . ?
O2 C5 C1 118.52(16) . . ?
O1 C5 C1 114.36(15) . . ?
C7 C6 H6A 109.5 . . ?
C7 C6 H6B 109.5 . . ?
H6A C6 H6B 109.5 . . ?
C7 C6 H6C 109.5 . . ?
H6A C6 H6C 109.5 . . ?
H6B C6 H6C 109.5 . . ?
O3 C7 C8 125.06(14) . . ?
O3 C7 C6 116.57(14) . . ?
C8 C7 C6 118.36(14) . . ?
C9 C8 C7 124.25(14) . . ?
C9 C8 H8A 117.9 . . ?
C7 C8 H8A 117.9 . . ?
O4 C9 C8 124.52(14) . . ?
O4 C9 C10 115.91(14) . . ?
C8 C9 C10 119.57(14) . . ?
C9 C10 H10A 109.5 . . ?
C9 C10 H10B 109.5 . . ?
H10A C10 H10B 109.5 . . ?
C9 C10 H10C 109.5 . . ?
H10A C10 H10C 109.5 . . ?
H10B C10 H10C 109.5 . . ?
C12 C11 H11A 109.5 . . ?
C12 C11 H11B 109.5 . . ?
H11A C11 H11B 109.5 . . ?
C12 C11 H11C 109.5 . . ?
H11A C11 H11C 109.5 . . ?
H11B C11 H11C 109.5 . . ?
O5 C12 C13 125.15(16) . . ?
O5 C12 C11 116.20(16) . . ?
C13 C12 C11 118.63(15) . . ?
C14 C13 C12 123.86(15) . . ?
C14 C13 H13A 118.1 . . ?
C12 C13 H13A 118.1 . . ?
O6 C14 C13 124.89(16) . . ?
O6 C14 C15 116.30(16) . . ?
C13 C14 C15 118.80(15) . . ?
C14 C15 H15A 109.5 . . ?
C14 C15 H15B 109.5 . . ?
H15A C15 H15B 109.5 . . ?
C14 C15 H15C 109.5 . . ?
H15A C15 H15C 109.5 . . ?
H15B C15 H15C 109.5 . . ?
N3 C16 C17 123.46(15) . . ?
N3 C16 H16A 118.3 . . ?
C17 C16 H16A 118.3 . . ?
C18 C17 C16 119.06(15) . . ?
C18 C17 H17A 120.5 . . ?
C16 C17 H17A 120.5 . . ?
C17 C18 C19 119.52(15) . . ?
C17 C18 H18A 120.2 . . ?
C19 C18 H18A 120.2 . . ?
C27 C19 C18 117.46(15) . . ?
C27 C19 C20 119.19(14) . . ?
C18 C19 C20 123.32(15) . . ?
C21 C20 C19 121.39(15) . . ?
C21 C20 H20A 119.3 . . ?
C19 C20 H20A 119.3 . . ?
C20 C21 C22 120.55(15) . . ?
C20 C21 H21A 119.7 . . ?
C22 C21 H21A 119.7 . . ?
C26 C22 C23 117.64(13) . . ?
C26 C22 C21 119.57(14) . . ?
C23 C22 C21 122.78(14) . . ?
C24 C23 C22 119.06(14) . . ?
C24 C23 H23A 120.5 . . ?
C22 C23 H23A 120.5 . . ?
C23 C24 C25 119.18(14) . . ?
C23 C24 H24A 120.4 . . ?
C25 C24 H24A 120.4 . . ?
N4 C25 C24 123.35(14) . . ?
N4 C25 H25A 118.3 . . ?
C24 C25 H25A 118.3 . . ?
N4 C26 C22 122.93(13) . . ?
N4 C26 C27 117.41(13) . . ?
C22 C26 C27 119.65(13) . . ?
N3 C27 C19 122.93(14) . . ?
N3 C27 C26 117.43(13) . . ?
C19 C27 C26 119.64(14) . . ?

loop_
_geom_bond_atom_site_label_1
_geom_bond_atom_site_label_2
_geom_bond_distance
_geom_bond_site_symmetry_2
_geom_bond_publ_flag
Tm1 O6 2.2634(11) . ?
Tm1 O4 2.2635(11) . ?
Tm1 O1 2.2730(11) . ?
Tm1 O3 2.3033(11) . ?
Tm1 O5 2.3183(11) . ?
Tm1 N4 2.4808(12) . ?
Tm1 N1 2.5028(14) . ?
Tm1 N3 2.5104(13) . ?
O1 C5 1.268(2) . ?
O2 C5 1.223(2) . ?
O3 C7 1.2605(19) . ?
O4 C9 1.2741(18) . ?
O5 C12 1.260(2) . ?
O6 C14 1.2698(19) . ?
N1 C4 1.333(2) . ?
N1 C1 1.336(2) . ?
N2 C3 1.325(3) . ?
N2 C2 1.330(3) . ?
N3 C16 1.331(2) . ?
N3 C27 1.3613(19) . ?
N4 C25 1.3271(19) . ?
N4 C26 1.3563(18) . ?
C1 C2 1.399(3) . ?
C1 C5 1.516(2) . ?
C2 H2A 0.95 . ?
C3 C4 1.391(3) . ?
C3 H3A 0.95 . ?
C4 H4A 0.95 . ?
C6 C7 1.508(2) . ?
C6 H6A 0.98 . ?
C6 H6B 0.98 . ?
C6 H6C 0.98 . ?
C7 C8 1.402(2) . ?
C8 C9 1.390(2) . ?
C8 H8A 0.95 . ?
C9 C10 1.507(2) . ?
C10 H10A 0.98 . ?
C10 H10B 0.98 . ?
C10 H10C 0.98 . ?
C11 C12 1.516(2) . ?
C11 H11A 0.98 . ?
C11 H11B 0.98 . ?
C11 H11C 0.98 . ?
C12 C13 1.396(3) . ?
C13 C14 1.395(2) . ?
C13 H13A 0.95 . ?
C14 C15 1.504(2) . ?
C15 H15A 0.98 . ?
C15 H15B 0.98 . ?
C15 H15C 0.98 . ?
C16 C17 1.398(2) . ?
C16 H16A 0.95 . ?
C17 C18 1.367(3) . ?
C17 H17A 0.95 . ?
C18 C19 1.410(2) . ?
C18 H18A 0.95 . ?
C19 C27 1.405(2) . ?
C19 C20 1.437(2) . ?
C20 C21 1.351(2) . ?
C20 H20A 0.95 . ?
C21 C22 1.436(2) . ?
C21 H21A 0.95 . ?
C22 C26 1.406(2) . ?
C22 C23 1.411(2) . ?
C23 C24 1.373(2) . ?
C23 H23A 0.95 . ?
C24 C25 1.400(2) . ?
C24 H24A 0.95 . ?
C25 H25A 0.95 . ?
C26 C27 1.439(2) . ?
